data_7200938
loop_
_publ_author_name
'Baudron, St\'ephane A.'
'Salazar-Mendoza, Domingo'
'Hosseini, Mir Wais'

_publ_section_title
;
 Combination of primary amide and dipyrrin for the elaboration of
 extended architectures built upon both coordination and hydrogen
 bonding
;
_journal_issue 7
_journal_name_full CrystEngComm
_journal_page_first 1245
_journal_paper_doi 10.1039/b901167f
_journal_volume 11
_journal_year 2009
_chemical_formula_moiety ' C32 H26 Co N5 O3, C H Cl3'
_chemical_formula_sum 'C33 H27 Cl3 Co N5 O3'
_chemical_formula_weight 706.88
_chemical_name_systematic
;
?
;
_space_group_IT_number 14
_symmetry_cell_setting monoclinic
_symmetry_space_group_name_Hall '-P 2ybc'
_symmetry_space_group_name_H-M 'P 1 21/c 1'
_atom_sites_solution_hydrogens geom
_atom_sites_solution_primary direct
_atom_sites_solution_secondary difmap
_audit_creation_method SHELXL-97
_cell_angle_alpha 90.00
_cell_angle_beta 114.3580(10)
_cell_angle_gamma 90.00
_cell_formula_units_Z 4
_cell_length_a 13.4382(5)
_cell_length_b 21.1339(8)
_cell_length_c 12.3217(4)
_cell_measurement_reflns_used 6566
_cell_measurement_temperature 173(2)
_cell_measurement_theta_max 25.25
_cell_measurement_theta_min 2.55
_cell_volume 3187.9(2)
_computing_cell_refinement 'Bruker SMART'
_computing_data_collection 'Bruker SMART'
_computing_data_reduction 'Bruker SAINT'
_computing_molecular_graphics 'Bruker SHELXTL'
_computing_publication_material 'Bruker SHELXTL'
_computing_structure_refinement 'Bruker SHELXTL'
_computing_structure_solution 'Bruker SHELXTL'
_diffrn_ambient_temperature 173(2)
_diffrn_measured_fraction_theta_full 0.997
_diffrn_measured_fraction_theta_max 0.997
_diffrn_measurement_device_type 'CCD area detector'
_diffrn_measurement_method 'phi and omega scans'
_diffrn_radiation_monochromator graphite
_diffrn_radiation_source 'fine-focus sealed tube'
_diffrn_radiation_type MoK\a
_diffrn_radiation_wavelength 0.71073
_diffrn_reflns_av_R_equivalents 0.0541
_diffrn_reflns_av_sigmaI/netI 0.0597
_diffrn_reflns_limit_h_max 17
_diffrn_reflns_limit_h_min -17
_diffrn_reflns_limit_k_max 27
_diffrn_reflns_limit_k_min -27
_diffrn_reflns_limit_l_max 16
_diffrn_reflns_limit_l_min -15
_diffrn_reflns_number 30856
_diffrn_reflns_theta_full 27.53
_diffrn_reflns_theta_max 27.53
_diffrn_reflns_theta_min 1.66
_exptl_absorpt_coefficient_mu 0.833
_exptl_absorpt_correction_T_max 0.8923
_exptl_absorpt_correction_T_min 0.7650
_exptl_absorpt_correction_type multi-scan
_exptl_absorpt_process_details sadabs
_exptl_crystal_colour dark-red
_exptl_crystal_density_diffrn 1.473
_exptl_crystal_density_meas ?
_exptl_crystal_density_method .
_exptl_crystal_description prism
_exptl_crystal_F_000 1448
_exptl_crystal_size_max 0.34
_exptl_crystal_size_mid 0.25
_exptl_crystal_size_min 0.14
_refine_diff_density_max 1.393
_refine_diff_density_min -1.086
_refine_diff_density_rms 0.248
_refine_ls_extinction_coef 0.027(3)
_refine_ls_extinction_expression Fc^*^=kFc[1+0.001xFc^2^\l^3^/sin(2\q)]^-1/4^
_refine_ls_extinction_method SHELXL
_refine_ls_goodness_of_fit_ref 1.060
_refine_ls_hydrogen_treatment riding
_refine_ls_matrix_type full
_refine_ls_number_parameters 407
_refine_ls_number_reflns 7325
_refine_ls_number_restraints 0
_refine_ls_restrained_S_all 1.060
_refine_ls_R_factor_all 0.1305
_refine_ls_R_factor_gt 0.0881
_refine_ls_shift/su_max 0.001
_refine_ls_shift/su_mean 0.000
_refine_ls_structure_factor_coef Fsqd
_refine_ls_weighting_details 'calc w=1/[\s^2^(Fo^2^)+(0.1751P)^2^+6.2311P] where P=(Fo^2^+2Fc^2^)/3'
_refine_ls_weighting_scheme calc
_refine_ls_wR_factor_gt 0.2598
_refine_ls_wR_factor_ref 0.2930
_reflns_number_gt 4826
_reflns_number_total 7325
_reflns_threshold_expression >2sigma(I)
_cod_data_source_file b901167f.txt
_cod_data_source_block compound7CHCl3
_cod_depositor_comments
;
The following automatic conversions were performed:
'_symmetry_cell_setting' value 'Monoclinic' changed to 'monoclinic'
according to '/home/saulius/struct/CIF-dictionaries/cif_core.dic'
dictionary named 'cif_core.dic' version 2.4.1 from 2010-06-29.

Automatic conversion script
Id: cif_fix_enum 1527 2010-12-29 10:47:43Z saulius 
;
_cod_original_sg_symbol_H-M 'P2(1)/c '
_cod_database_code 7200938

loop_
_symmetry_equiv_pos_as_xyz
'x, y, z'
'-x, y+1/2, -z+1/2'
'-x, -y, -z'
'x, -y-1/2, z-1/2'

loop_
_atom_site_label
_atom_site_type_symbol
_atom_site_fract_x
_atom_site_fract_y
_atom_site_fract_z
_atom_site_U_iso_or_equiv
_atom_site_adp_type
_atom_site_occupancy
_atom_site_symmetry_multiplicity
_atom_site_calc_flag
_atom_site_refinement_flags
_atom_site_disorder_assembly
_atom_site_disorder_group
C1 C 0.6808(5) 0.2897(2) 0.2424(5) 0.0350(11) Uani 1 1 d . . .
H1 H 0.6284 0.3119 0.1797 0.042 Uiso 1 1 calc R . .
C2 C 0.7884(5) 0.3109(3) 0.3088(5) 0.0393(12) Uani 1 1 d . . .
H2 H 0.8189 0.3488 0.2991 0.047 Uiso 1 1 calc R . .
C3 C 0.8389(4) 0.2644(3) 0.3902(5) 0.0373(12) Uani 1 1 d . . .
H3 H 0.9115 0.2647 0.4450 0.045 Uiso 1 1 calc R . .
C4 C 0.7631(4) 0.2162(2) 0.3776(4) 0.0310(11) Uani 1 1 d . . .
C5 C 0.7698(4) 0.1648(2) 0.4518(5) 0.0314(11) Uani 1 1 d . . .
C6 C 0.6789(4) 0.1289(2) 0.4428(4) 0.0309(11) Uani 1 1 d . . .
C7 C 0.6676(5) 0.0901(3) 0.5327(5) 0.0383(12) Uani 1 1 d . . .
H7 H 0.7235 0.0756 0.6025 0.046 Uiso 1 1 calc R . .
C8 C 0.5592(5) 0.0787(3) 0.4958(5) 0.0389(12) Uani 1 1 d . . .
H8 H 0.5264 0.0561 0.5369 0.047 Uiso 1 1 calc R . .
C9 C 0.5050(5) 0.1079(2) 0.3825(5) 0.0352(11) Uani 1 1 d . . .
H9 H 0.4300 0.1066 0.3369 0.042 Uiso 1 1 calc R . .
C10 C 0.8760(4) 0.1504(3) 0.5532(5) 0.0349(11) Uani 1 1 d . . .
C11 C 0.9298(4) 0.1941(3) 0.6406(5) 0.0341(11) Uani 1 1 d . . .
H11 H 0.9018 0.2348 0.6342 0.041 Uiso 1 1 calc R . .
C12 C 1.0256(4) 0.1784(3) 0.7387(5) 0.0362(12) Uani 1 1 d . . .
H12 H 1.0613 0.2086 0.7968 0.043 Uiso 1 1 calc R . .
C13 C 1.0674(4) 0.1177(3) 0.7490(5) 0.0371(12) Uani 1 1 d . . .
C14 C 1.0150(5) 0.0735(3) 0.6612(5) 0.0457(14) Uani 1 1 d . . .
H14 H 1.0442 0.0331 0.6671 0.055 Uiso 1 1 calc R . .
C15 C 0.9191(5) 0.0891(3) 0.5642(5) 0.0447(14) Uani 1 1 d . . .
H15 H 0.8834 0.0589 0.5064 0.054 Uiso 1 1 calc R . .
C16 C 1.1700(4) 0.0963(3) 0.8544(5) 0.0419(13) Uani 1 1 d . . .
C17 C 0.3683(5) 0.2584(3) 0.1280(5) 0.0394(12) Uani 1 1 d . . .
C18 C 0.2792(5) 0.2848(4) 0.1466(6) 0.0556(17) Uani 1 1 d . . .
H18 H 0.2756 0.2790 0.2197 0.067 Uiso 1 1 calc R . .
C19 C 0.1980(7) 0.3187(5) 0.0589(8) 0.081(3) Uani 1 1 d . . .
H19 H 0.1392 0.3336 0.0728 0.097 Uiso 1 1 calc R . .
C20 C 0.2021(7) 0.3312(5) -0.0499(8) 0.084(3) Uani 1 1 d . . .
H20 H 0.1480 0.3553 -0.1074 0.100 Uiso 1 1 calc R . .
C21 C 0.2884(6) 0.3069(4) -0.0708(6) 0.0583(18) Uani 1 1 d . . .
H21 H 0.2915 0.3147 -0.1436 0.070 Uiso 1 1 calc R . .
C22 C 0.3725(5) 0.2703(3) 0.0168(5) 0.0403(13) Uani 1 1 d . . .
C23 C 0.4565(5) 0.2472(3) -0.0139(5) 0.0374(12) Uani 1 1 d . . .
H23 H 0.4567 0.2607 -0.0857 0.045 Uiso 1 1 calc R . .
C24 C 0.6145(5) 0.1898(3) 0.0064(6) 0.0455(14) Uani 1 1 d . . .
H24A H 0.6430 0.2266 -0.0182 0.055 Uiso 1 1 calc R . .
H24B H 0.5818 0.1618 -0.0616 0.055 Uiso 1 1 calc R . .
C25 C 0.7062(5) 0.1557(3) 0.1075(6) 0.0438(14) Uani 1 1 d . . .
H25A H 0.7449 0.1271 0.0767 0.053 Uiso 1 1 calc R . .
H25B H 0.7578 0.1857 0.1610 0.053 Uiso 1 1 calc R . .
C26 C 0.6475(5) 0.0597(3) 0.1669(5) 0.0423(13) Uani 1 1 d . . .
H26 H 0.7013 0.0380 0.1530 0.051 Uiso 1 1 calc R . .
C27 C 0.5653(5) 0.0238(3) 0.1861(5) 0.0408(13) Uani 1 1 d . . .
C28 C 0.5853(6) -0.0394(3) 0.2242(6) 0.0515(15) Uani 1 1 d . . .
H28 H 0.6548 -0.0564 0.2462 0.062 Uiso 1 1 calc R . .
C29 C 0.5031(7) -0.0764(3) 0.2294(6) 0.0591(19) Uani 1 1 d . . .
H29 H 0.5174 -0.1175 0.2588 0.071 Uiso 1 1 calc R . .
C30 C 0.3988(6) -0.0514(3) 0.1900(6) 0.0507(16) Uani 1 1 d . . .
H30 H 0.3422 -0.0769 0.1896 0.061 Uiso 1 1 calc R . .
C31 C 0.3768(5) 0.0105(3) 0.1512(5) 0.0459(14) Uani 1 1 d . . .
H31 H 0.3057 0.0258 0.1243 0.055 Uiso 1 1 calc R . .
C32 C 0.4606(4) 0.0508(3) 0.1519(5) 0.0355(12) Uani 1 1 d . . .
N1 N 0.6637(3) 0.23306(19) 0.2814(4) 0.0291(9) Uani 1 1 d . . .
N2 N 0.5757(3) 0.13718(19) 0.3507(4) 0.0293(9) Uani 1 1 d . . .
N3 N 1.2335(4) 0.1394(3) 0.9252(5) 0.0623(17) Uani 1 1 d . . .
H3A H 1.2911 0.1283 0.9863 0.075 Uiso 1 1 calc R . .
H3B H 1.2177 0.1788 0.9109 0.075 Uiso 1 1 calc R . .
N4 N 0.5322(4) 0.2091(2) 0.0498(4) 0.0347(10) Uani 1 1 d . . .
N5 N 0.6496(3) 0.1207(2) 0.1681(4) 0.0349(10) Uani 1 1 d . . .
O1 O 1.1889(4) 0.0391(2) 0.8708(5) 0.0656(14) Uani 1 1 d . . .
O2 O 0.4399(3) 0.22553(17) 0.2143(3) 0.0329(8) Uani 1 1 d . . .
O3 O 0.4389(3) 0.11081(17) 0.1217(3) 0.0342(8) Uani 1 1 d . . .
Co1 Co 0.54894(5) 0.17357(3) 0.19834(6) 0.0276(3) Uani 1 1 d . . .
C33 C 1.0044(18) 0.4478(9) 0.642(2) 0.226(12) Uani 1 1 d . . .
H33 H 0.9599 0.4862 0.6175 0.272 Uiso 1 1 calc R . .
Cl1 Cl 1.1385(4) 0.4701(3) 0.7333(6) 0.201(2) Uani 1 1 d . . .
Cl2 Cl 0.9609(5) 0.4016(4) 0.7501(10) 0.316(6) Uani 1 1 d . . .
Cl3 Cl 0.9857(10) 0.4104(7) 0.5311(12) 0.406(8) Uani 1 1 d . . .

loop_
_atom_site_aniso_label
_atom_site_aniso_U_11
_atom_site_aniso_U_22
_atom_site_aniso_U_33
_atom_site_aniso_U_23
_atom_site_aniso_U_13
_atom_site_aniso_U_12
C1 0.042(3) 0.030(3) 0.032(3) 0.001(2) 0.014(2) 0.002(2)
C2 0.041(3) 0.034(3) 0.040(3) 0.001(2) 0.015(3) -0.006(2)
C3 0.029(3) 0.042(3) 0.036(3) 0.002(2) 0.009(2) -0.005(2)
C4 0.027(2) 0.034(3) 0.027(2) 0.001(2) 0.006(2) 0.001(2)
C5 0.032(3) 0.030(2) 0.030(3) -0.0039(19) 0.011(2) 0.0003(19)
C6 0.032(3) 0.031(2) 0.023(2) 0.0009(19) 0.005(2) 0.000(2)
C7 0.045(3) 0.035(3) 0.027(3) 0.003(2) 0.007(2) -0.003(2)
C8 0.049(3) 0.039(3) 0.028(3) 0.003(2) 0.016(2) -0.009(2)
C9 0.040(3) 0.035(3) 0.030(3) -0.006(2) 0.014(2) -0.006(2)
C10 0.029(3) 0.041(3) 0.030(3) 0.003(2) 0.008(2) 0.003(2)
C11 0.031(3) 0.032(3) 0.036(3) -0.002(2) 0.010(2) 0.000(2)
C12 0.028(3) 0.042(3) 0.032(3) -0.007(2) 0.006(2) -0.002(2)
C13 0.026(2) 0.049(3) 0.033(3) 0.001(2) 0.008(2) 0.003(2)
C14 0.045(3) 0.038(3) 0.044(3) -0.001(3) 0.008(3) 0.012(3)
C15 0.038(3) 0.039(3) 0.042(3) -0.010(2) 0.002(3) 0.003(2)
C16 0.025(3) 0.055(4) 0.039(3) 0.003(3) 0.006(2) 0.007(2)
C17 0.040(3) 0.041(3) 0.033(3) -0.001(2) 0.011(2) 0.001(2)
C18 0.046(3) 0.084(5) 0.039(3) 0.008(3) 0.020(3) 0.016(3)
C19 0.074(5) 0.111(7) 0.066(5) 0.024(5) 0.038(5) 0.048(5)
C20 0.070(5) 0.114(7) 0.066(5) 0.046(5) 0.028(4) 0.050(5)
C21 0.059(4) 0.071(4) 0.043(4) 0.024(3) 0.019(3) 0.015(3)
C22 0.045(3) 0.041(3) 0.030(3) 0.005(2) 0.010(2) 0.003(2)
C23 0.044(3) 0.042(3) 0.025(3) -0.001(2) 0.013(2) -0.009(2)
C24 0.054(4) 0.055(4) 0.039(3) -0.003(3) 0.031(3) -0.002(3)
C25 0.046(3) 0.046(3) 0.051(4) -0.011(3) 0.032(3) -0.004(3)
C26 0.040(3) 0.041(3) 0.045(3) -0.007(3) 0.017(3) 0.004(2)
C27 0.048(3) 0.035(3) 0.036(3) -0.005(2) 0.014(3) -0.001(2)
C28 0.066(4) 0.033(3) 0.054(4) 0.000(3) 0.024(3) 0.007(3)
C29 0.090(6) 0.034(3) 0.050(4) 0.000(3) 0.026(4) -0.004(3)
C30 0.063(4) 0.044(3) 0.038(3) -0.001(3) 0.014(3) -0.018(3)
C31 0.047(3) 0.048(3) 0.035(3) -0.002(3) 0.010(3) -0.012(3)
C32 0.040(3) 0.037(3) 0.023(2) -0.002(2) 0.007(2) -0.007(2)
N1 0.030(2) 0.032(2) 0.024(2) 0.0023(17) 0.0109(17) 0.0011(17)
N2 0.028(2) 0.030(2) 0.026(2) -0.0019(17) 0.0083(17) -0.0030(16)
N3 0.043(3) 0.054(3) 0.057(4) 0.009(3) -0.013(3) -0.003(3)
N4 0.036(2) 0.041(2) 0.029(2) -0.0059(19) 0.0148(19) -0.0079(19)
N5 0.030(2) 0.036(2) 0.039(3) -0.0062(19) 0.015(2) -0.0049(18)
O1 0.043(3) 0.054(3) 0.068(3) -0.001(2) -0.009(2) 0.013(2)
O2 0.0330(19) 0.042(2) 0.0227(17) 0.0022(15) 0.0101(15) 0.0037(15)
O3 0.0304(18) 0.039(2) 0.0267(18) -0.0005(15) 0.0054(15) -0.0034(15)
Co1 0.0279(4) 0.0321(4) 0.0221(4) -0.0007(3) 0.0094(3) -0.0015(3)
C33 0.21(2) 0.128(14) 0.25(2) -0.050(15) 0.009(18) -0.084(15)
Cl1 0.135(4) 0.195(5) 0.265(7) -0.045(5) 0.076(4) -0.039(3)
Cl2 0.159(5) 0.248(8) 0.418(13) 0.144(8) -0.004(6) -0.042(5)
Cl3 0.398(14) 0.430(15) 0.402(16) -0.265(14) 0.177(12) -0.192(13)

loop_
_atom_type_symbol
_atom_type_description
_atom_type_scat_dispersion_real
_atom_type_scat_dispersion_imag
_atom_type_scat_source
C C 0.0033 0.0016 'International Tables Vol C Tables 4.2.6.8 and 6.1.1.4'
H H 0.0000 0.0000 'International Tables Vol C Tables 4.2.6.8 and 6.1.1.4'
N N 0.0061 0.0033 'International Tables Vol C Tables 4.2.6.8 and 6.1.1.4'
O O 0.0106 0.0060 'International Tables Vol C Tables 4.2.6.8 and 6.1.1.4'
Co Co 0.3494 0.9721 'International Tables Vol C Tables 4.2.6.8 and 6.1.1.4'
Cl Cl 0.1484 0.1585 'International Tables Vol C Tables 4.2.6.8 and 6.1.1.4'

loop_
_geom_angle_atom_site_label_1
_geom_angle_atom_site_label_2
_geom_angle_atom_site_label_3
_geom_angle
_geom_angle_site_symmetry_1
_geom_angle_site_symmetry_3
_geom_angle_publ_flag
N1 C1 C2 111.2(5) . . ?
N1 C1 H1 124.4 . . ?
C2 C1 H1 124.4 . . ?
C3 C2 C1 106.1(5) . . ?
C3 C2 H2 127.0 . . ?
C1 C2 H2 127.0 . . ?
C2 C3 C4 108.8(5) . . ?
C2 C3 H3 125.6 . . ?
C4 C3 H3 125.6 . . ?
C5 C4 C3 130.0(5) . . ?
C5 C4 N1 121.8(4) . . ?
C3 C4 N1 107.5(4) . . ?
C4 C5 C6 123.3(5) . . ?
C4 C5 C10 119.2(5) . . ?
C6 C5 C10 117.2(5) . . ?
N2 C6 C5 122.5(4) . . ?
N2 C6 C7 108.2(4) . . ?
C5 C6 C7 127.9(5) . . ?
C8 C7 C6 106.4(5) . . ?
C8 C7 H7 126.8 . . ?
C6 C7 H7 126.8 . . ?
C7 C8 C9 107.3(5) . . ?
C7 C8 H8 126.3 . . ?
C9 C8 H8 126.3 . . ?
N2 C9 C8 110.7(5) . . ?
N2 C9 H9 124.6 . . ?
C8 C9 H9 124.6 . . ?
C11 C10 C15 118.8(5) . . ?
C11 C10 C5 122.1(5) . . ?
C15 C10 C5 119.0(5) . . ?
C10 C11 C12 121.3(5) . . ?
C10 C11 H11 119.4 . . ?
C12 C11 H11 119.4 . . ?
C13 C12 C11 119.5(5) . . ?
C13 C12 H12 120.2 . . ?
C11 C12 H12 120.2 . . ?
C14 C13 C12 119.9(5) . . ?
C14 C13 C16 117.2(5) . . ?
C12 C13 C16 122.9(5) . . ?
C13 C14 C15 120.3(5) . . ?
C13 C14 H14 119.9 . . ?
C15 C14 H14 119.9 . . ?
C14 C15 C10 120.2(5) . . ?
C14 C15 H15 119.9 . . ?
C10 C15 H15 119.9 . . ?
O1 C16 N3 122.7(5) . . ?
O1 C16 C13 118.9(5) . . ?
N3 C16 C13 118.4(5) . . ?
O2 C17 C22 125.0(5) . . ?
O2 C17 C18 117.8(5) . . ?
C22 C17 C18 117.3(5) . . ?
C19 C18 C17 121.6(6) . . ?
C19 C18 H18 119.2 . . ?
C17 C18 H18 119.2 . . ?
C18 C19 C20 121.5(7) . . ?
C18 C19 H19 119.3 . . ?
C20 C19 H19 119.3 . . ?
C21 C20 C19 118.6(7) . . ?
C21 C20 H20 120.7 . . ?
C19 C20 H20 120.7 . . ?
C20 C21 C22 121.5(6) . . ?
C20 C21 H21 119.2 . . ?
C22 C21 H21 119.2 . . ?
C23 C22 C17 123.5(5) . . ?
C23 C22 C21 117.1(5) . . ?
C17 C22 C21 119.5(6) . . ?
N4 C23 C22 124.8(5) . . ?
N4 C23 H23 117.6 . . ?
C22 C23 H23 117.6 . . ?
N4 C24 C25 108.1(5) . . ?
N4 C24 H24A 110.1 . . ?
C25 C24 H24A 110.1 . . ?
N4 C24 H24B 110.1 . . ?
C25 C24 H24B 110.1 . . ?
H24A C24 H24B 108.4 . . ?
N5 C25 C24 103.8(5) . . ?
N5 C25 H25A 111.0 . . ?
C24 C25 H25A 111.0 . . ?
N5 C25 H25B 111.0 . . ?
C24 C25 H25B 111.0 . . ?
H25A C25 H25B 109.0 . . ?
N5 C26 C27 122.7(5) . . ?
N5 C26 H26 118.6 . . ?
C27 C26 H26 118.6 . . ?
C28 C27 C32 120.9(6) . . ?
C28 C27 C26 120.1(6) . . ?
C32 C27 C26 118.5(5) . . ?
C29 C28 C27 120.6(7) . . ?
C29 C28 H28 119.7 . . ?
C27 C28 H28 119.7 . . ?
C28 C29 C30 118.9(6) . . ?
C28 C29 H29 120.5 . . ?
C30 C29 H29 120.5 . . ?
C29 C30 C31 121.5(6) . . ?
C29 C30 H30 119.2 . . ?
C31 C30 H30 119.2 . . ?
C30 C31 C32 120.9(6) . . ?
C30 C31 H31 119.6 . . ?
C32 C31 H31 119.6 . . ?
O3 C32 C31 119.7(5) . . ?
O3 C32 C27 123.3(5) . . ?
C31 C32 C27 117.0(5) . . ?
C1 N1 C4 106.4(4) . . ?
C1 N1 Co1 127.5(4) . . ?
C4 N1 Co1 123.5(3) . . ?
C9 N2 C6 107.2(4) . . ?
C9 N2 Co1 127.5(4) . . ?
C6 N2 Co1 124.6(3) . . ?
C16 N3 H3A 120.0 . . ?
C16 N3 H3B 120.0 . . ?
H3A N3 H3B 120.0 . . ?
C23 N4 C24 118.5(5) . . ?
C23 N4 Co1 126.0(4) . . ?
C24 N4 Co1 115.5(4) . . ?
C26 N5 C25 120.8(5) . . ?
C26 N5 Co1 125.0(4) . . ?
C25 N5 Co1 111.3(3) . . ?
C17 O2 Co1 124.4(3) . . ?
C32 O3 Co1 119.3(3) . . ?
N4 Co1 O2 94.60(17) . . ?
N4 Co1 N5 81.7(2) . . ?
O2 Co1 N5 174.99(17) . . ?
N4 Co1 O3 92.16(17) . . ?
O2 Co1 O3 88.87(16) . . ?
N5 Co1 O3 87.91(17) . . ?
N4 Co1 N2 176.33(18) . . ?
O2 Co1 N2 88.40(16) . . ?
N5 Co1 N2 95.44(19) . . ?
O3 Co1 N2 90.01(16) . . ?
N4 Co1 N1 90.28(18) . . ?
O2 Co1 N1 92.87(17) . . ?
N5 Co1 N1 90.52(18) . . ?
O3 Co1 N1 176.88(16) . . ?
N2 Co1 N1 87.45(17) . . ?
Cl3 C33 Cl1 118.0(18) . . ?
Cl3 C33 Cl2 112.2(12) . . ?
Cl1 C33 Cl2 102.4(13) . . ?
Cl3 C33 H33 108.0 . . ?
Cl1 C33 H33 108.0 . . ?
Cl2 C33 H33 108.0 . . ?

loop_
_geom_bond_atom_site_label_1
_geom_bond_atom_site_label_2
_geom_bond_distance
_geom_bond_site_symmetry_2
_geom_bond_publ_flag
C1 N1 1.344(7) . ?
C1 C2 1.410(8) . ?
C1 H1 0.9300 . ?
C2 C3 1.368(8) . ?
C2 H2 0.9300 . ?
C3 C4 1.404(7) . ?
C3 H3 0.9300 . ?
C4 C5 1.397(7) . ?
C4 N1 1.418(6) . ?
C5 C6 1.403(7) . ?
C5 C10 1.491(7) . ?
C6 N2 1.394(6) . ?
C6 C7 1.436(7) . ?
C7 C8 1.356(8) . ?
C7 H7 0.9300 . ?
C8 C9 1.422(8) . ?
C8 H8 0.9300 . ?
C9 N2 1.321(7) . ?
C9 H9 0.9300 . ?
C10 C11 1.375(8) . ?
C10 C15 1.402(8) . ?
C11 C12 1.394(7) . ?
C11 H11 0.9300 . ?
C12 C13 1.386(8) . ?
C12 H12 0.9300 . ?
C13 C14 1.382(8) . ?
C13 C16 1.522(7) . ?
C14 C15 1.388(8) . ?
C14 H14 0.9300 . ?
C15 H15 0.9300 . ?
C16 O1 1.235(8) . ?
C16 N3 1.306(8) . ?
C17 O2 1.301(7) . ?
C17 C22 1.417(8) . ?
C17 C18 1.423(9) . ?
C18 C19 1.379(10) . ?
C18 H18 0.9300 . ?
C19 C20 1.388(12) . ?
C19 H19 0.9300 . ?
C20 C21 1.386(11) . ?
C20 H20 0.9300 . ?
C21 C22 1.427(8) . ?
C21 H21 0.9300 . ?
C22 C23 1.417(8) . ?
C23 N4 1.281(7) . ?
C23 H23 0.9300 . ?
C24 N4 1.471(7) . ?
C24 C25 1.524(9) . ?
C24 H24A 0.9700 . ?
C24 H24B 0.9700 . ?
C25 N5 1.467(7) . ?
C25 H25A 0.9700 . ?
C25 H25B 0.9700 . ?
C26 N5 1.290(7) . ?
C26 C27 1.438(8) . ?
C26 H26 0.9300 . ?
C27 C28 1.405(8) . ?
C27 C32 1.411(8) . ?
C28 C29 1.377(10) . ?
C28 H28 0.9300 . ?
C29 C30 1.385(10) . ?
C29 H29 0.9300 . ?
C30 C31 1.384(9) . ?
C30 H30 0.9300 . ?
C31 C32 1.409(8) . ?
C31 H31 0.9300 . ?
C32 O3 1.320(6) . ?
N1 Co1 1.925(4) . ?
N2 Co1 1.921(4) . ?
N3 H3A 0.8600 . ?
N3 H3B 0.8600 . ?
N4 Co1 1.903(4) . ?
N5 Co1 1.906(4) . ?
O2 Co1 1.904(4) . ?
O3 Co1 1.920(4) . ?
C33 Cl3 1.50(2) . ?
C33 Cl1 1.752(19) . ?
C33 Cl2 1.93(3) . ?
C33 H33 0.9800 . ?
